data_7017335
loop_
_publ_author_name
'Song, Wei-Chao'
'Tao, Jun'
'Hu, Tong-Liang'
'Zeng, Yong-Fei'
'Bu, Xian-He'

_publ_section_title
;
 Isomorphous tetrazolate Mn(II) and Co(II) compounds built on \D-chain
 showing different magnetic behaviors.
;
_journal_issue 44
_journal_name_full 'Dalton transactions (Cambridge, England : 2003)'
_journal_page_first 11955
_journal_page_last 11959
_journal_paper_doi 10.1039/c1dt11099c
_journal_volume 40
_journal_year 2011
_chemical_formula_sum 'C7 H5 Co2 N7 O5'
_chemical_formula_weight 385.04
_chemical_name_systematic
;
?
;
_space_group_IT_number 62
_symmetry_cell_setting orthorhombic
_symmetry_space_group_name_Hall '-P 2ac 2n'
_symmetry_space_group_name_H-M 'P n m a'
_atom_sites_solution_hydrogens geom
_atom_sites_solution_primary direct
_atom_sites_solution_secondary difmap
_audit_creation_method SHELXL-97
_cell_angle_alpha 90.00
_cell_angle_beta 90.00
_cell_angle_gamma 90.00
_cell_formula_units_Z 4
_cell_length_a 11.002(2)
_cell_length_b 6.5944(13)
_cell_length_c 16.235(3)
_cell_measurement_reflns_used 9821
_cell_measurement_temperature 293.1
_cell_measurement_theta_max 27.6
_cell_measurement_theta_min 3.1
_cell_volume 1177.9(4)
_computing_cell_refinement PROCESS-AUTO
_computing_data_collection PROCESS-AUTO
_computing_data_reduction CrystalStructure
_computing_publication_material 'CrystalStructure 3.7.0'
_computing_structure_refinement SHELXL
_computing_structure_solution DirectMethod
_diffrn_ambient_temperature 293(2)
_diffrn_measured_fraction_theta_full 0.999
_diffrn_measured_fraction_theta_max 0.999
_diffrn_measurement_device_type SCX-mini
_diffrn_measurement_method multi-scan
_diffrn_radiation_monochromator graphite
_diffrn_radiation_source 'fine-focus sealed tube'
_diffrn_radiation_type MoK\a
_diffrn_radiation_wavelength 0.71073
_diffrn_reflns_av_R_equivalents 0.0698
_diffrn_reflns_av_sigmaI/netI 0.0360
_diffrn_reflns_limit_h_max 14
_diffrn_reflns_limit_h_min -14
_diffrn_reflns_limit_k_max 8
_diffrn_reflns_limit_k_min -8
_diffrn_reflns_limit_l_max 21
_diffrn_reflns_limit_l_min -21
_diffrn_reflns_number 11726
_diffrn_reflns_theta_full 27.46
_diffrn_reflns_theta_max 27.46
_diffrn_reflns_theta_min 3.12
_exptl_absorpt_coefficient_mu 2.854
_exptl_absorpt_correction_T_max 0.7634
_exptl_absorpt_correction_T_min 0.7080
_exptl_absorpt_correction_type multi-scan
_exptl_absorpt_process_details SADABS
_exptl_crystal_colour purple
_exptl_crystal_density_diffrn 2.171
_exptl_crystal_density_method 'not measured'
_exptl_crystal_description block
_exptl_crystal_F_000 760
_exptl_crystal_size_max 0.13
_exptl_crystal_size_mid 0.12
_exptl_crystal_size_min 0.10
_refine_diff_density_max 0.732
_refine_diff_density_min -0.525
_refine_diff_density_rms 0.124
_refine_ls_extinction_method none
_refine_ls_goodness_of_fit_ref 1.151
_refine_ls_hydrogen_treatment mixed
_refine_ls_matrix_type full
_refine_ls_number_parameters 121
_refine_ls_number_reflns 1474
_refine_ls_number_restraints 0
_refine_ls_restrained_S_all 1.151
_refine_ls_R_factor_all 0.0770
_refine_ls_R_factor_gt 0.0493
_refine_ls_shift/su_max 0.000
_refine_ls_shift/su_mean 0.000
_refine_ls_structure_factor_coef Fsqd
_refine_ls_weighting_details 'calc w=1/[\s^2^(Fo^2^)+(0.0350P)^2^+3.3096P] where P=(Fo^2^+2Fc^2^)/3'
_refine_ls_weighting_scheme calc
_refine_ls_wR_factor_gt 0.0968
_refine_ls_wR_factor_ref 0.1051
_reflns_number_gt 1106
_reflns_number_total 1474
_reflns_threshold_expression >2sigma(I)
_cod_data_source_file c1dt11099c.txt
_cod_data_source_block 2
_cod_depositor_comments
;
The following automatic conversions were performed:

'_symmetry_cell_setting' value 'Orthorhombic' changed to
'orthorhombic' according to
/home/saulius/struct/CIF-dictionaries/cif_core.dic dictionary named
'cif_core.dic' version 2.4.1 from 2010-06-29.

Automatic conversion script
Id: cif_fix_values 1715 2011-07-08 13:25:40Z adriana 
;
_cod_original_sg_symbol_H-M Pnma
_cod_database_code 7017335

loop_
_symmetry_equiv_pos_as_xyz
'x, y, z'
'-x+1/2, -y, z+1/2'
'-x, y+1/2, -z'
'x+1/2, -y+1/2, -z+1/2'
'-x, -y, -z'
'x-1/2, y, -z-1/2'
'x, -y-1/2, z'
'-x-1/2, y-1/2, z-1/2'

loop_
_atom_site_label
_atom_site_type_symbol
_atom_site_fract_x
_atom_site_fract_y
_atom_site_fract_z
_atom_site_U_iso_or_equiv
_atom_site_adp_type
_atom_site_occupancy
_atom_site_symmetry_multiplicity
_atom_site_calc_flag
_atom_site_refinement_flags
C1 C 0.5000(7) 1.2500 0.2645(4) 0.0285(14) Uani 1 2 d S
C2 C 0.3838(5) 0.7500 0.1362(3) 0.0129(12) Uani 1 2 d S
C3 C 0.3604(5) 0.7500 0.0521(3) 0.0142(12) Uani 1 2 d S
C4 C 0.5654(6) 0.7500 0.0285(4) 0.0221(14) Uani 1 2 d S
H4A H 0.6309 0.7500 -0.0077 0.026 Uiso 1 2 calc SR
C5 C 0.5880(5) 0.7500 0.1121(4) 0.0210(14) Uani 1 2 d S
H5A H 0.6680 0.7500 0.1307 0.025 Uiso 1 2 calc SR
C6 C 0.2840(5) 0.7500 0.2003(3) 0.0162(12) Uani 1 2 d S
C7 C 0.2328(5) 0.7500 0.0169(3) 0.0155(12) Uani 1 2 d S
N2 N 0.5178(3) 1.1525(5) 0.38699(19) 0.0177(8) Uani 1 1 d .
Co1 Co 0.49961(7) 0.7500 0.30181(4) 0.0141(2) Uani 1 2 d S
Co2 Co 0.5000 1.0000 0.5000 0.0151(2) Uani 1 2 d S
N1 N 0.5068(3) 1.0824(5) 0.30948(19) 0.0219(8) Uani 1 1 d .
N3 N 0.4845(8) 1.2500 0.1801(3) 0.067(3) Uani 1 2 d S
H3A H 0.4786 1.3629 0.1539 0.081 Uiso 0.50 1 calc PR
H3B H 0.4807 1.1371 0.1537 0.081 Uiso 0.50 1 calc PR
N4 N 0.4976(5) 0.7500 0.1665(3) 0.0169(10) Uani 1 2 d S
N5 N 0.4527(5) 0.7500 -0.0024(3) 0.0221(12) Uani 1 2 d S
O1 O 0.3167(4) 0.7500 0.2739(2) 0.0271(11) Uani 1 2 d S
O2 O 0.1786(4) 0.7500 0.1741(3) 0.0271(11) Uani 1 2 d S
O3 O 0.1873(3) 0.9208(5) 0.00391(17) 0.0226(7) Uani 1 1 d .
O4 O 0.4537(5) 0.7500 0.4291(3) 0.0145(9) Uani 1 2 d S
H4 H 0.394(7) 0.7500 0.428(5) 0.04(3) Uiso 1 2 d S

loop_
_atom_site_aniso_label
_atom_site_aniso_U_11
_atom_site_aniso_U_22
_atom_site_aniso_U_33
_atom_site_aniso_U_23
_atom_site_aniso_U_13
_atom_site_aniso_U_12
C1 0.046(4) 0.021(3) 0.018(3) 0.000 0.002(3) 0.000
C2 0.011(3) 0.013(3) 0.014(3) 0.000 -0.001(2) 0.000
C3 0.013(3) 0.016(3) 0.013(3) 0.000 -0.001(2) 0.000
C4 0.021(4) 0.031(4) 0.014(3) 0.000 0.004(3) 0.000
C5 0.010(3) 0.032(4) 0.021(3) 0.000 -0.002(2) 0.000
C6 0.016(3) 0.017(3) 0.015(3) 0.000 0.000(2) 0.000
C7 0.015(3) 0.022(3) 0.010(3) 0.000 0.001(2) 0.000
N2 0.023(2) 0.0158(16) 0.0147(16) -0.0007(14) 0.0022(14) 0.0025(15)
Co1 0.0133(4) 0.0178(4) 0.0112(4) 0.000 -0.0001(4) 0.000
Co2 0.0197(4) 0.0143(4) 0.0114(4) 0.0002(3) 0.0020(4) 0.0014(4)
N1 0.037(2) 0.0173(18) 0.0110(15) -0.0009(13) -0.0002(17) -0.0013(19)
N3 0.166(9) 0.021(3) 0.015(3) 0.000 -0.021(4) 0.000
N4 0.016(2) 0.022(2) 0.013(2) 0.000 -0.002(2) 0.000
N5 0.017(2) 0.035(3) 0.014(3) 0.000 -0.001(2) 0.000
O1 0.015(2) 0.053(3) 0.014(2) 0.000 -0.0007(18) 0.000
O2 0.009(2) 0.048(3) 0.025(2) 0.000 -0.0003(18) 0.000
O3 0.0168(15) 0.0223(16) 0.0287(16) 0.0034(13) -0.0026(13) 0.0014(14)
O4 0.015(2) 0.015(2) 0.014(2) 0.000 0.0031(18) 0.000

loop_
_atom_type_symbol
_atom_type_description
_atom_type_scat_dispersion_real
_atom_type_scat_dispersion_imag
_atom_type_scat_source
C C 0.0033 0.0016 'International Tables Vol C Tables 4.2.6.8 and 6.1.1.4'
H H 0.0000 0.0000 'International Tables Vol C Tables 4.2.6.8 and 6.1.1.4'
N N 0.0061 0.0033 'International Tables Vol C Tables 4.2.6.8 and 6.1.1.4'
O O 0.0106 0.0060 'International Tables Vol C Tables 4.2.6.8 and 6.1.1.4'
Co Co 0.3494 0.9721 'International Tables Vol C Tables 4.2.6.8 and 6.1.1.4'

loop_
_geom_angle_atom_site_label_1
_geom_angle_atom_site_label_2
_geom_angle_atom_site_label_3
_geom_angle
_geom_angle_site_symmetry_1
_geom_angle_site_symmetry_3
N1 C1 N1 112.8(5) 7_585 .
N1 C1 N3 123.6(3) 7_585 .
N1 C1 N3 123.6(3) . .
N4 C2 C3 122.1(5) . .
N4 C2 C6 115.1(5) . .
C3 C2 C6 122.8(5) . .
N5 C3 C2 120.4(5) . .
N5 C3 C7 116.8(5) . .
C2 C3 C7 122.8(5) . .
N5 C4 C5 122.5(6) . .
N5 C4 H4A 118.8 . .
C5 C4 H4A 118.8 . .
N4 C5 C4 121.2(6) . .
N4 C5 H5A 119.4 . .
C4 C5 H5A 119.4 . .
O2 C6 O1 126.9(5) . .
O2 C6 C2 116.4(5) . .
O1 C6 C2 116.7(5) . .
O3 C7 O3 128.5(5) 7_575 .
O3 C7 C3 115.7(3) 7_575 .
O3 C7 C3 115.7(3) . .
N2 N2 N1 110.1(2) 7_585 .
N2 N2 Co2 118.58(9) 7_585 .
N1 N2 Co2 130.1(3) . .
O2 Co1 O1 178.56(17) 6_656 .
O2 Co1 O4 92.50(18) 6_656 .
O1 Co1 O4 88.94(18) . .
O2 Co1 N4 101.81(18) 6_656 .
O1 Co1 N4 76.75(17) . .
O4 Co1 N4 165.69(19) . .
O2 Co1 N1 87.35(10) 6_656 .
O1 Co1 N1 92.72(10) . .
O4 Co1 N1 87.33(8) . .
N4 Co1 N1 93.27(8) . .
O2 Co1 N1 87.35(10) 6_656 7_575
O1 Co1 N1 92.72(10) . 7_575
O4 Co1 N1 87.33(8) . 7_575
N4 Co1 N1 93.27(8) . 7_575
N1 Co1 N1 172.31(18) . 7_575
O4 Co2 O4 180.000(1) . 5_676
O4 Co2 N2 94.68(13) . 5_676
O4 Co2 N2 85.32(13) 5_676 5_676
O4 Co2 N2 85.32(13) . .
O4 Co2 N2 94.68(13) 5_676 .
N2 Co2 N2 180.0 5_676 .
O4 Co2 O3 88.51(16) . 2_575
O4 Co2 O3 91.49(16) 5_676 2_575
N2 Co2 O3 90.06(12) 5_676 2_575
N2 Co2 O3 89.94(12) . 2_575
O4 Co2 O3 91.49(16) . 6_656
O4 Co2 O3 88.51(16) 5_676 6_656
N2 Co2 O3 89.94(12) 5_676 6_656
N2 Co2 O3 90.06(12) . 6_656
O3 Co2 O3 180.000(1) 2_575 6_656
C1 N1 N2 103.5(3) . .
C1 N1 Co1 142.9(3) . .
N2 N1 Co1 113.5(2) . .
C1 N3 H3A 120.0 . .
C1 N3 H3B 120.0 . .
H3A N3 H3B 120.0 . .
C5 N4 C2 116.9(5) . .
C5 N4 Co1 131.1(4) . .
C2 N4 Co1 112.0(4) . .
C4 N5 C3 116.9(5) . .
C6 O1 Co1 119.4(4) . .
C6 O2 Co1 148.6(4) . 6_556
C7 O3 Co2 127.9(3) . 2_574
Co2 O4 Co2 105.26(19) . 3_646
Co2 O4 Co1 118.75(13) . .
Co2 O4 Co1 118.75(13) 3_646 .
Co2 O4 H4 105(4) . .
Co2 O4 H4 105(4) 3_646 .
Co1 O4 H4 102(7) . .

loop_
_geom_bond_atom_site_label_1
_geom_bond_atom_site_label_2
_geom_bond_distance
_geom_bond_site_symmetry_2
C1 N1 1.327(5) 7_585
C1 N1 1.327(5) .
C1 N3 1.381(8) .
C2 N4 1.345(7) .
C2 C3 1.390(8) .
C2 C6 1.513(8) .
C3 N5 1.346(7) .
C3 C7 1.516(8) .
C4 N5 1.338(8) .
C4 C5 1.379(8) .
C4 H4A 0.9300 .
C5 N4 1.331(7) .
C5 H5A 0.9300 .
C6 O2 1.236(7) .
C6 O1 1.248(7) .
C7 O3 1.250(4) 7_575
C7 O3 1.250(4) .
N2 N2 1.287(7) 7_585
N2 N1 1.346(4) .
N2 Co2 2.101(3) .
Co1 O2 2.008(4) 6_656
Co1 O1 2.063(4) .
Co1 O4 2.127(4) .
Co1 N4 2.196(5) .
Co1 N1 2.197(3) .
Co1 N1 2.197(3) 7_575
Co2 O4 2.074(3) .
Co2 O4 2.074(3) 5_676
Co2 N2 2.101(3) 5_676
Co2 O3 2.127(3) 2_575
Co2 O3 2.127(3) 6_656
N3 H3A 0.8600 .
N3 H3B 0.8600 .
O2 Co1 2.008(4) 6_556
O3 Co2 2.127(3) 2_574
O4 Co2 2.074(3) 3_646
O4 H4 0.66(7) .

loop_
_geom_torsion_atom_site_label_1
_geom_torsion_atom_site_label_2
_geom_torsion_atom_site_label_3
_geom_torsion_atom_site_label_4
_geom_torsion
_geom_torsion_site_symmetry_1
_geom_torsion_site_symmetry_4
N4 C2 C3 N5 0.0 . .
C6 C2 C3 N5 180.0 . .
N4 C2 C3 C7 180.0 . .
C6 C2 C3 C7 0.000(1) . .
N5 C4 C5 N4 0.0 . .
N4 C2 C6 O2 180.0 . .
C3 C2 C6 O2 0.000(1) . .
N4 C2 C6 O1 0.0 . .
C3 C2 C6 O1 180.0 . .
N5 C3 C7 O3 89.6(4) . 7_575
C2 C3 C7 O3 -90.4(4) . 7_575
N5 C3 C7 O3 -89.6(4) . .
C2 C3 C7 O3 90.4(4) . .
N2 N2 Co2 O4 162.30(15) 7_585 .
N1 N2 Co2 O4 -3.4(4) . .
N2 N2 Co2 O4 -17.70(15) 7_585 5_676
N1 N2 Co2 O4 176.6(4) . 5_676
N2 N2 Co2 N2 -85(69) 7_585 5_676
N1 N2 Co2 N2 110(69) . 5_676
N2 N2 Co2 O3 73.79(10) 7_585 2_575
N1 N2 Co2 O3 -91.9(3) . 2_575
N2 N2 Co2 O3 -106.21(10) 7_585 6_656
N1 N2 Co2 O3 88.1(3) . 6_656
N1 C1 N1 N2 0.3(8) 7_585 .
N3 C1 N1 N2 -178.1(7) . .
N1 C1 N1 Co1 177.15(15) 7_585 .
N3 C1 N1 Co1 -1.2(12) . .
N2 N2 N1 C1 -0.2(4) 7_585 .
Co2 N2 N1 C1 166.5(4) . .
N2 N2 N1 Co1 -178.11(12) 7_585 .
Co2 N2 N1 Co1 -11.5(4) . .
O2 Co1 N1 C1 109.3(7) 6_656 .
O1 Co1 N1 C1 -69.3(7) . .
O4 Co1 N1 C1 -158.1(7) . .
N4 Co1 N1 C1 7.6(7) . .
N1 Co1 N1 C1 155.8(12) 7_575 .
O2 Co1 N1 N2 -74.0(3) 6_656 .
O1 Co1 N1 N2 107.4(3) . .
O4 Co1 N1 N2 18.6(3) . .
N4 Co1 N1 N2 -175.7(3) . .
N1 Co1 N1 N2 -27.5(17) 7_575 .
C4 C5 N4 C2 0.0 . .
C4 C5 N4 Co1 180.0 . .
C3 C2 N4 C5 0.0 . .
C6 C2 N4 C5 180.0 . .
C3 C2 N4 Co1 180.0 . .
C6 C2 N4 Co1 0.0 . .
O2 Co1 N4 C5 0.0 6_656 .
O1 Co1 N4 C5 180.0 . .
O4 Co1 N4 C5 180.0 . .
N1 Co1 N4 C5 87.97(10) . .
N1 Co1 N4 C5 -87.97(10) 7_575 .
O2 Co1 N4 C2 180.0 6_656 .
O1 Co1 N4 C2 0.0 . .
O4 Co1 N4 C2 0.0 . .
N1 Co1 N4 C2 -92.03(10) . .
N1 Co1 N4 C2 92.03(10) 7_575 .
C5 C4 N5 C3 0.0 . .
C2 C3 N5 C4 0.0 . .
C7 C3 N5 C4 180.0 . .
O2 C6 O1 Co1 180.0 . .
C2 C6 O1 Co1 0.0 . .
O2 Co1 O1 C6 0.000(8) 6_656 .
O4 Co1 O1 C6 180.0 . .
N4 Co1 O1 C6 0.0 . .
N1 Co1 O1 C6 92.72(8) . .
N1 Co1 O1 C6 -92.72(8) 7_575 .
O1 C6 O2 Co1 0.000(2) . 6_556
C2 C6 O2 Co1 180.0 . 6_556
O3 C7 O3 Co2 26.3(8) 7_575 2_574
C3 C7 O3 Co2 -154.6(3) . 2_574
O4 Co2 O4 Co2 65.1(3) 5_676 3_646
N2 Co2 O4 Co2 -26.1(2) 5_676 3_646
N2 Co2 O4 Co2 153.9(2) . 3_646
O3 Co2 O4 Co2 -116.04(19) 2_575 3_646
O3 Co2 O4 Co2 63.96(19) 6_656 3_646
O4 Co2 O4 Co1 -70.8(6) 5_676 .
N2 Co2 O4 Co1 -162.0(2) 5_676 .
N2 Co2 O4 Co1 18.0(2) . .
O3 Co2 O4 Co1 108.0(2) 2_575 .
O3 Co2 O4 Co1 -72.0(2) 6_656 .
O2 Co1 O4 Co2 65.0(2) 6_656 .
O1 Co1 O4 Co2 -115.0(2) . .
N4 Co1 O4 Co2 -115.0(2) . .
N1 Co1 O4 Co2 -22.2(2) . .
N1 Co1 O4 Co2 152.2(2) 7_575 .
O2 Co1 O4 Co2 -65.0(2) 6_656 3_646
O1 Co1 O4 Co2 115.0(2) . 3_646
N4 Co1 O4 Co2 115.0(2) . 3_646
N1 Co1 O4 Co2 -152.2(2) . 3_646
N1 Co1 O4 Co2 22.2(2) 7_575 3_646
